data_7011160
loop_
_publ_author_name
'Hiroko Kato'
'Hidetake Seino'
'Yasushi Mizobe'
'Masanobu Hidai'

_publ_section_title
;
 Syntheses and reactivities of hydrosulfido- or sulfido-bridged
 heterobimetallic complexes containing Group 6 and Group 9 metals
;
_journal_issue 7
_journal_name_full 'J. Chem. Soc., Dalton Trans.'
_journal_page_first 1494
_journal_page_last 1499
_journal_paper_doi 10.1039/b108227m
_journal_year 2002
_chemical_formula_moiety 'C46.50 H41 Cl F6 Ir P3 S2 W '
_chemical_formula_sum 'C46.5 H41 Cl F6 Ir P3 S2 W'
_chemical_formula_weight 1282.39
_space_group_IT_number 14
_symmetry_cell_setting monoclinic
_symmetry_Int_Tables_number 14
_symmetry_space_group_name_Hall '-P 2yab'
_symmetry_space_group_name_H-M 'P 1 21/a 1'
_cell_angle_alpha 90
_cell_angle_beta 112.51(2)
_cell_angle_gamma 90
_cell_formula_units_Z 4
_cell_length_a 15.155(4)
_cell_length_b 19.601(4)
_cell_length_c 17.635(4)
_cell_measurement_reflns_used 25
_cell_measurement_temperature 298.1
_cell_measurement_theta_max 19.6
_cell_measurement_theta_min 17.5
_cell_volume 4839(2)
_computing_cell_refinement WinAFC
_computing_data_collection WinAFC
_computing_data_reduction CrystalStructure
_computing_publication_material 'CrystalStructure Ver. 2.00'
_computing_structure_refinement CRYSTALS
_computing_structure_solution SHELXS97
_diffrn_measured_fraction_theta_full 0.9975
_diffrn_measured_fraction_theta_max 0.9975
_diffrn_measurement_device_type 'Rigaku AFC7R'
_diffrn_measurement_method \w-2\q
_diffrn_radiation_type 'Mo K\a'
_diffrn_radiation_wavelength 0.7107
_diffrn_reflns_av_R_equivalents 0.051
_diffrn_reflns_limit_h_max 18
_diffrn_reflns_limit_h_min -11
_diffrn_reflns_limit_k_max 23
_diffrn_reflns_limit_k_min 0
_diffrn_reflns_limit_l_max 19
_diffrn_reflns_limit_l_min -20
_diffrn_reflns_number 10994
_diffrn_reflns_theta_full 25.02
_diffrn_reflns_theta_max 25.02
_diffrn_standards_decay_% -26.46
_diffrn_standards_interval_count 150
_diffrn_standards_number 3
_exptl_absorpt_coefficient_mu 5.428
_exptl_absorpt_correction_T_max 0.338
_exptl_absorpt_correction_T_min 0.143
_exptl_absorpt_correction_type
;
\y scans (North,Phillips & Matthews, 1968)
;
_exptl_absorpt_process_details '(North, Phillips & Mathews, 1968)'
_exptl_crystal_colour darkbrwn
_exptl_crystal_density_diffrn 1.760
_exptl_crystal_density_method 'not measured'
_exptl_crystal_description prismatic
_exptl_crystal_size_max 0.60
_exptl_crystal_size_mid 0.40
_exptl_crystal_size_min 0.20
_refine_diff_density_max 4.52
_refine_diff_density_min -1.32
_refine_ls_extinction_method none
_refine_ls_goodness_of_fit_ref 1.093
_refine_ls_hydrogen_treatment refall
_refine_ls_number_parameters 601
_refine_ls_number_reflns 7311
_refine_ls_R_factor_gt 0.0530
_refine_ls_shift/su_max 0.5880
_refine_ls_structure_factor_coef Fsqd
_refine_ls_weighting_details 'w = 1/[0.005Fo^2^ + 1.000\s^2^(Fo)]/(4Fo^2^)'
_refine_ls_weighting_scheme calc
_refine_ls_wR_factor_ref 0.1700
_reflns_number_gt 7311
_reflns_number_total 8778
_reflns_threshold_expression F^2^>2.0\s(F^2^)
_cod_data_source_file b108227m.txt
_cod_data_source_block '_[Cp2W(mu-S)2Ir(PPh3)2][PF6]_(10)'
_cod_original_cell_volume 4839.2(2)
_cod_original_formula_sum 'C46.50 H41 Cl F6 Ir P3 S2 W '
_cod_database_code 7011160

loop_
_symmetry_equiv_pos_as_xyz
x,y,z
-x,-y,-z
-x+1/2,y+1/2,-z
x+1/2,-y+1/2,z

loop_
_atom_site_label
_atom_site_type_symbol
_atom_site_fract_x
_atom_site_fract_y
_atom_site_fract_z
_atom_site_U_iso_or_equiv
_atom_site_adp_type
_atom_site_occupancy
_atom_site_symmetry_multiplicity
_atom_site_calc_flag
_atom_site_refinement_flags
_atom_site_disorder_assembly
_atom_site_disorder_group
Ir1 Ir 0.35010(3) 0.60414(2) 0.27080(3) 0.0400(1) Uani 1.00 1 d . . .
W1 W 0.39667(4) 0.64787(3) 0.43726(3) 0.0631(2) Uani 1.00 1 d . . .
Cl1 Cl 0.195(2) 0.662(2) 0.671(3) 0.29(2) Uani 0.33 1 d P . .
Cl2 Cl 0.192(3) 0.550(3) 0.737(1) 0.36(2) Uani 0.33 1 d P . .
Cl3 Cl 0.042(3) 0.567(2) 0.499(2) 0.30(2) Uani 0.33 1 d P . .
S1 S 0.3312(2) 0.7111(1) 0.3139(2) 0.0541(9) Uani 1.00 1 d . . .
S2 S 0.4147(3) 0.5392(2) 0.3859(2) 0.059(1) Uani 1.00 1 d . . .
P1 P 0.2122(2) 0.6184(1) 0.1613(2) 0.0447(8) Uani 1.00 1 d . . .
P2 P 0.4315(2) 0.5458(2) 0.2086(2) 0.0476(9) Uani 1.00 1 d . . .
P3 P 0.1465(4) 0.3663(3) 0.3448(4) 0.104(2) Uani 1.00 1 d . . .
F1 F 0.069(2) 0.422(2) 0.298(2) 0.147(9) Uiso 0.50 1 d P . .
F2 F 0.238(2) 0.317(2) 0.379(2) 0.17(1) Uiso 0.50 1 d P . .
F3 F 0.146(4) 0.339(3) 0.255(3) 0.28(2) Uiso 0.50 1 d P . .
F4 F 0.146(4) 0.363(2) 0.444(3) 0.24(2) Uiso 0.50 1 d P . .
F5 F 0.082(3) 0.301(2) 0.322(2) 0.20(1) Uiso 0.50 1 d P . .
F6 F 0.230(2) 0.421(2) 0.379(2) 0.18(1) Uiso 0.50 1 d P . .
F7 F 0.183(4) 0.287(3) 0.343(3) 0.26(2) Uiso 0.50 1 d P . .
F8 F 0.109(2) 0.433(1) 0.372(2) 0.142(8) Uiso 0.50 1 d P . .
F9 F 0.226(3) 0.349(2) 0.440(3) 0.21(1) Uiso 0.50 1 d P . .
F10 F 0.073(5) 0.375(3) 0.261(4) 0.29(2) Uiso 0.50 1 d P . .
F11 F 0.069(2) 0.333(1) 0.365(1) 0.107(6) Uiso 0.50 1 d P . .
F12 F 0.212(2) 0.404(2) 0.309(2) 0.16(1) Uiso 0.50 1 d P . .
C1 C 0.568(2) 0.632(1) 0.496(1) 0.110(8) Uani 1.00 1 d . . .
C2 C 0.542(2) 0.655(1) 0.550(2) 0.16(1) Uani 1.00 1 d . . .
C3 C 0.502(2) 0.718(2) 0.537(1) 0.17(1) Uani 1.00 1 d . . .
C4 C 0.504(1) 0.7413(9) 0.467(2) 0.126(7) Uani 1.00 1 d . . .
C5 C 0.543(1) 0.687(1) 0.435(1) 0.119(8) Uani 1.00 1 d . . .
C6 C 0.266(2) 0.586(1) 0.448(3) 0.15(1) Uani 1.00 1 d . . .
C7 C 0.335(2) 0.589(2) 0.516(2) 0.18(2) Uani 1.00 1 d . . .
C8 C 0.343(4) 0.656(2) 0.546(3) 0.26(3) Uani 1.00 1 d . . .
C9 C 0.289(2) 0.693(1) 0.488(2) 0.13(1) Uani 1.00 1 d . . .
C10 C 0.234(1) 0.654(2) 0.418(1) 0.13(1) Uani 1.00 1 d . . .
C11 C 0.1164(8) 0.6295(6) 0.1989(7) 0.045(3) Uani 1.00 1 d . . .
C12 C 0.0820(9) 0.6932(7) 0.2042(8) 0.064(4) Uani 1.00 1 d . . .
C13 C 0.014(1) 0.705(1) 0.235(1) 0.099(7) Uani 1.00 1 d . . .
C14 C -0.023(1) 0.652(1) 0.263(1) 0.107(7) Uani 1.00 1 d . . .
C15 C 0.008(1) 0.587(1) 0.259(1) 0.106(7) Uani 1.00 1 d . . .
C16 C 0.079(1) 0.5767(9) 0.229(1) 0.085(6) Uani 1.00 1 d . . .
C17 C 0.191(1) 0.6937(8) 0.0986(7) 0.065(4) Uani 1.00 1 d . . .
C18 C 0.258(1) 0.7428(6) 0.1095(8) 0.075(5) Uani 1.00 1 d . . .
C19 C 0.246(2) 0.8032(8) 0.062(1) 0.133(9) Uani 1.00 1 d . . .
C20 C 0.158(3) 0.807(1) -0.005(1) 0.16(1) Uani 1.00 1 d . . .
C21 C 0.089(2) 0.758(1) -0.018(1) 0.141(9) Uani 1.00 1 d . . .
C22 C 0.101(1) 0.702(1) 0.030(1) 0.115(7) Uani 1.00 1 d . . .
C23 C 0.1732(8) 0.5499(6) 0.0911(8) 0.053(4) Uani 1.00 1 d . . .
C24 C 0.1621(9) 0.4850(7) 0.1154(8) 0.065(4) Uani 1.00 1 d . . .
C25 C 0.127(1) 0.4312(9) 0.061(1) 0.098(6) Uani 1.00 1 d . . .
C26 C 0.106(1) 0.433(1) -0.016(1) 0.100(7) Uani 1.00 1 d . . .
C27 C 0.119(1) 0.498(1) -0.046(1) 0.14(1) Uani 1.00 1 d . . .
C28 C 0.153(1) 0.5558(9) 0.0063(8) 0.078(5) Uani 1.00 1 d . . .
C29 C 0.4439(9) 0.4537(6) 0.2219(7) 0.050(3) Uani 1.00 1 d . . .
C30 C 0.521(1) 0.4169(8) 0.2198(9) 0.074(5) Uani 1.00 1 d . . .
C31 C 0.532(1) 0.3482(9) 0.2248(9) 0.087(6) Uani 1.00 1 d . . .
C32 C 0.455(1) 0.3116(7) 0.2292(9) 0.085(6) Uani 1.00 1 d . . .
C33 C 0.378(1) 0.3444(8) 0.2357(8) 0.082(5) Uani 1.00 1 d . . .
C34 C 0.374(1) 0.4161(7) 0.2324(7) 0.062(4) Uani 1.00 1 d . . .
C35 C 0.3993(9) 0.5569(8) 0.1011(7) 0.062(4) Uani 1.00 1 d . . .
C36 C 0.380(1) 0.505(1) 0.0418(8) 0.107(7) Uani 1.00 1 d . . .
C37 C 0.357(2) 0.518(1) -0.042(1) 0.131(9) Uani 1.00 1 d . . .
C38 C 0.349(2) 0.584(2) -0.064(1) 0.15(1) Uani 1.00 1 d . . .
C39 C 0.364(2) 0.640(1) -0.013(1) 0.113(8) Uani 1.00 1 d . . .
C40 C 0.389(1) 0.6253(9) 0.067(1) 0.090(6) Uani 1.00 1 d . . .
C41 C 0.5563(9) 0.5728(6) 0.2495(7) 0.053(4) Uani 1.00 1 d . . .
C42 C 0.611(1) 0.5600(9) 0.332(1) 0.089(6) Uani 1.00 1 d . . .
C43 C 0.703(1) 0.580(1) 0.369(1) 0.107(6) Uani 1.00 1 d . . .
C44 C 0.748(1) 0.6133(9) 0.331(1) 0.103(6) Uani 1.00 1 d . . .
C45 C 0.702(1) 0.6259(9) 0.250(1) 0.092(6) Uani 1.00 1 d . . .
C46 C 0.601(1) 0.6065(7) 0.207(1) 0.078(5) Uani 1.00 1 d . . .
C47 C 0.176(5) 0.562(4) 0.657(5) 0.13(2) Uiso 0.33 1 d P . .
C48 C 0.038(8) 0.492(8) 0.505(9) 0.12(4) Uiso 0.17 1 d P . .
H1 H 0.598(2) 0.590(1) 0.495(1) 0.120(9) Uiso 1.00 1 c . . .
H2 H 0.549(2) 0.630(1) 0.598(2) 0.15(1) Uiso 1.00 1 c . . .
H3 H 0.477(2) 0.742(2) 0.571(1) 0.17(1) Uiso 1.00 1 c . . .
H4 H 0.484(1) 0.7849(9) 0.443(2) 0.121(8) Uiso 1.00 1 c . . .
H5 H 0.551(1) 0.687(1) 0.384(1) 0.134(8) Uiso 1.00 1 c . . .
H6 H 0.237(2) 0.546(1) 0.419(3) 0.21(2) Uiso 1.00 1 c . . .
H7 H 0.373(2) 0.551(2) 0.541(2) 0.23(2) Uiso 1.00 1 c . . .
H8 H 0.384(4) 0.669(2) 0.600(3) 0.37(4) Uiso 1.00 1 c . . .
H9 H 0.285(2) 0.741(1) 0.492(2) 0.16(1) Uiso 1.00 1 c . . .
H10 H 0.189(1) 0.669(2) 0.367(1) 0.17(1) Uiso 1.00 1 c . . .
H11 H 0.1084(9) 0.7312(7) 0.1868(8) 0.080(5) Uiso 1.00 1 c . . .
H12 H -0.010(1) 0.749(1) 0.236(1) 0.128(9) Uiso 1.00 1 c . . .
H13 H -0.072(1) 0.659(1) 0.283(1) 0.127(8) Uiso 1.00 1 c . . .
H14 H -0.016(1) 0.550(1) 0.279(1) 0.139(9) Uiso 1.00 1 c . . .
H15 H 0.101(1) 0.5315(9) 0.227(1) 0.107(7) Uiso 1.00 1 c . . .
H16 H 0.318(1) 0.7350(6) 0.1529(8) 0.092(6) Uiso 1.00 1 c . . .
H17 H 0.294(2) 0.8376(8) 0.073(1) 0.16(1) Uiso 1.00 1 c . . .
H18 H 0.145(3) 0.843(1) -0.044(1) 0.19(2) Uiso 1.00 1 c . . .
H19 H 0.028(2) 0.765(1) -0.060(1) 0.16(1) Uiso 1.00 1 c . . .
H20 H 0.056(1) 0.666(1) 0.017(1) 0.133(9) Uiso 1.00 1 c . . .
H21 H 0.1812(9) 0.4762(7) 0.1724(8) 0.074(5) Uiso 1.00 1 c . . .
H22 H 0.116(1) 0.3895(9) 0.083(1) 0.112(8) Uiso 1.00 1 c . . .
H23 H 0.087(1) 0.392(1) -0.049(1) 0.120(9) Uiso 1.00 1 c . . .
H24 H 0.100(1) 0.504(1) -0.103(1) 0.17(1) Uiso 1.00 1 c . . .
H25 H 0.165(1) 0.5987(9) -0.0130(8) 0.093(6) Uiso 1.00 1 c . . .
H26 H 0.572(1) 0.4421(8) 0.2135(9) 0.092(6) Uiso 1.00 1 c . . .
H27 H 0.588(1) 0.3256(9) 0.2266(9) 0.103(7) Uiso 1.00 1 c . . .
H28 H 0.454(1) 0.2632(7) 0.2267(9) 0.100(7) Uiso 1.00 1 c . . .
H29 H 0.328(1) 0.3190(8) 0.2431(8) 0.095(6) Uiso 1.00 1 c . . .
H30 H 0.321(1) 0.4389(7) 0.2370(7) 0.071(5) Uiso 1.00 1 c . . .
H31 H 0.382(1) 0.459(1) 0.0584(8) 0.127(8) Uiso 1.00 1 c . . .
H32 H 0.348(2) 0.484(1) -0.082(1) 0.16(1) Uiso 1.00 1 c . . .
H33 H 0.332(2) 0.594(2) -0.121(1) 0.19(2) Uiso 1.00 1 c . . .
H34 H 0.356(2) 0.685(1) -0.033(1) 0.15(1) Uiso 1.00 1 c . . .
H35 H 0.401(1) 0.6625(9) 0.104(1) 0.117(8) Uiso 1.00 1 c . . .
H36 H 0.581(1) 0.5365(9) 0.363(1) 0.106(7) Uiso 1.00 1 c . . .
H37 H 0.737(1) 0.567(1) 0.424(1) 0.117(7) Uiso 1.00 1 c . . .
H38 H 0.812(1) 0.6284(9) 0.360(1) 0.113(7) Uiso 1.00 1 c . . .
H39 H 0.734(1) 0.6485(9) 0.221(1) 0.110(7) Uiso 1.00 1 c . . .
H40 H 0.568(1) 0.6172(7) 0.151(1) 0.089(6) Uiso 1.00 1 c . . .

loop_
_atom_site_aniso_label
_atom_site_aniso_U_11
_atom_site_aniso_U_22
_atom_site_aniso_U_33
_atom_site_aniso_U_12
_atom_site_aniso_U_13
_atom_site_aniso_U_23
Ir1 0.0414(3) 0.0398(3) 0.0366(3) 0.0000(2) 0.0125(2) -0.0004(2)
W1 0.0807(4) 0.0551(4) 0.0403(3) 0.0108(3) 0.0085(3) -0.0041(2)
Cl1 0.14(2) 0.28(3) 0.50(6) 0.06(2) 0.17(3) 0.23(4)
Cl2 0.35(5) 0.56(8) 0.08(1) -0.14(5) 0.00(2) -0.01(3)
Cl3 0.53(6) 0.16(3) 0.33(4) -0.03(3) 0.30(4) 0.01(3)
S1 0.061(2) 0.042(2) 0.050(2) 0.002(1) 0.012(2) 0.001(1)
S2 0.080(2) 0.053(2) 0.036(2) 0.012(2) 0.013(2) 0.004(1)
P1 0.041(2) 0.047(2) 0.044(2) -0.001(1) 0.015(1) -0.002(1)
P2 0.049(2) 0.054(2) 0.044(2) 0.001(1) 0.022(1) -0.004(1)
P3 0.086(3) 0.092(4) 0.129(5) -0.017(3) 0.034(3) 0.032(3)
C1 0.12(2) 0.13(2) 0.05(1) 0.01(1) -0.00(1) -0.04(1)
C2 0.09(2) 0.11(2) 0.17(3) 0.02(1) -0.07(2) 0.02(2)
C3 0.14(2) 0.21(3) 0.07(1) 0.01(2) -0.05(1) -0.06(2)
C4 0.11(2) 0.05(1) 0.14(2) -0.02(1) -0.04(1) -0.03(1)
C5 0.08(1) 0.11(2) 0.14(2) -0.05(1) 0.02(1) 0.00(2)
C6 0.13(2) 0.12(2) 0.27(4) -0.01(2) 0.15(3) 0.01(2)
C7 0.15(3) 0.27(4) 0.15(3) 0.10(3) 0.08(2) 0.12(3)
C8 0.41(7) 0.30(5) 0.21(5) 0.08(5) 0.26(5) 0.01(4)
C9 0.22(3) 0.09(2) 0.09(2) -0.01(2) 0.06(2) -0.02(1)
C10 0.09(1) 0.25(3) 0.08(1) -0.01(2) 0.06(1) 0.01(2)
C11 0.038(6) 0.055(7) 0.041(6) -0.002(6) 0.014(5) -0.001(5)
C12 0.066(9) 0.058(8) 0.075(9) 0.018(7) 0.035(7) 0.017(7)
C13 0.11(1) 0.12(2) 0.09(1) 0.03(1) 0.07(1) 0.02(1)
C14 0.09(1) 0.17(2) 0.06(1) 0.02(1) 0.02(1) -0.04(1)
C15 0.11(1) 0.15(2) 0.09(1) -0.07(1) 0.07(1) -0.04(1)
C16 0.08(1) 0.09(1) 0.10(1) -0.010(9) 0.05(1) -0.006(9)
C17 0.069(9) 0.09(1) 0.039(7) 0.014(8) 0.021(7) 0.019(7)
C18 0.13(1) 0.044(7) 0.055(8) -0.007(8) 0.040(9) 0.004(6)
C19 0.26(3) 0.036(9) 0.10(1) -0.01(1) 0.07(2) 0.019(9)
C20 0.34(4) 0.07(1) 0.06(1) 0.04(2) 0.07(2) 0.02(1)
C21 0.15(2) 0.18(2) 0.06(1) 0.08(2) 0.01(1) 0.05(2)
C22 0.08(1) 0.19(2) 0.07(1) 0.04(1) 0.012(9) 0.06(1)
C23 0.048(7) 0.039(7) 0.074(9) 0.007(5) 0.026(7) -0.008(6)
C24 0.069(9) 0.062(9) 0.054(8) 0.007(7) 0.014(7) -0.001(7)
C25 0.07(1) 0.07(1) 0.14(2) -0.018(8) 0.03(1) -0.06(1)
C26 0.06(1) 0.13(2) 0.11(1) -0.04(1) 0.03(1) -0.08(1)
C27 0.08(1) 0.21(3) 0.13(2) -0.05(2) 0.04(1) -0.11(2)
C28 0.08(1) 0.11(1) 0.046(8) -0.028(9) 0.022(7) -0.030(8)
C29 0.049(7) 0.061(8) 0.035(6) 0.007(6) 0.012(5) -0.007(5)
C30 0.08(1) 0.071(9) 0.07(1) -0.002(8) 0.039(9) -0.025(8)
C31 0.11(1) 0.09(1) 0.057(9) 0.04(1) 0.03(1) -0.003(8)
C32 0.14(2) 0.038(8) 0.07(1) 0.01(1) 0.04(1) -0.012(7)
C33 0.13(1) 0.07(1) 0.039(8) -0.01(1) 0.024(9) -0.010(7)
C34 0.08(1) 0.055(8) 0.044(7) -0.022(7) 0.014(7) -0.007(6)
C35 0.054(8) 0.09(1) 0.042(7) -0.006(7) 0.021(6) -0.002(7)
C36 0.13(1) 0.16(2) 0.031(7) 0.03(1) 0.027(9) -0.022(9)
C37 0.15(2) 0.20(2) 0.06(1) 0.04(2) 0.05(1) -0.03(1)
C38 0.15(2) 0.27(3) 0.06(1) 0.08(2) 0.07(1) 0.06(2)
C39 0.14(2) 0.10(1) 0.13(2) 0.01(1) 0.08(2) 0.03(1)
C40 0.07(1) 0.12(1) 0.11(1) 0.018(9) 0.06(1) 0.05(1)
C41 0.055(7) 0.064(8) 0.045(7) 0.001(6) 0.025(6) 0.003(6)
C42 0.059(9) 0.12(1) 0.08(1) -0.000(9) 0.027(8) 0.04(1)
C43 0.06(1) 0.17(2) 0.06(1) -0.05(1) -0.007(9) 0.01(1)
C44 0.06(1) 0.12(1) 0.11(1) -0.04(1) 0.00(1) 0.00(1)
C45 0.08(1) 0.14(1) 0.054(9) -0.03(1) 0.025(9) 0.02(1)
C46 0.063(9) 0.063(9) 0.10(1) -0.015(8) 0.017(9) 0.005(8)

loop_
_atom_type_symbol
_atom_type_description
_atom_type_scat_dispersion_real
_atom_type_scat_dispersion_imag
_atom_type_scat_source
C C 0.006 0.003
;
International Tables for Crystallography
(1992, Vol. C, Tables 4.2.6.8 and 6.1.1.4)
;
H H 0.000 0.000
;
International Tables for Crystallography
(1992, Vol. C, Table 6.1.1.4)
;
F F 0.026 0.016
;
International Tables for Crystallography
(1992, Vol. C, Tables 4.2.6.8 and 6.1.1.4)
;
P P 0.125 0.123
;
International Tables for Crystallography
(1992, Vol. C, Tables 4.2.6.8 and 6.1.1.4)
;
S S 0.148 0.159
;
International Tables for Crystallography
(1992, Vol. C, Tables 4.2.6.8 and 6.1.1.4)
;
Cl Cl 0.174 0.200
;
International Tables for Crystallography
(1992, Vol. C, Tables 4.2.6.8 and 6.1.1.4)
;
W W -1.018 7.231
;
International Tables for Crystallography
(1992, Vol. C, Tables 4.2.6.8 and 6.1.1.4)
;
Ir Ir -1.703 8.390
;
International Tables for Crystallography
(1992, Vol. C, Tables 4.2.6.8 and 6.1.1.4)
;

loop_
_geom_angle_atom_site_label_1
_geom_angle_site_symmetry_1
_geom_angle_atom_site_label_2
_geom_angle_site_symmetry_2
_geom_angle_atom_site_label_3
_geom_angle_site_symmetry_3
_geom_angle
_geom_angle_publ_flag
W1 . Ir1 . S1 . 53.11(8) yes
W1 . Ir1 . S2 . 53.32(8) yes
S1 . Ir1 . S2 . 106.43(11) yes
W1 . Ir1 . P1 . 128.47(8) yes
S1 . Ir1 . P1 . 88.74(11) yes
S2 . Ir1 . P1 . 140.75(12) yes
W1 . Ir1 . P2 . 133.09(9) yes
S1 . Ir1 . P2 . 142.16(12) yes
S2 . Ir1 . P2 . 91.24(12) yes
P1 . Ir1 . P2 . 98.43(11) yes
Ir1 . W1 . S1 . 50.56(7) yes
Ir1 . W1 . S2 . 50.29(7) yes
S1 . W1 . S2 . 100.85(11) yes
Ir1 . W1 . C1 . 101.6(4) yes
S1 . W1 . C1 . 117.7(6) yes
S2 . W1 . C1 . 77.6(5) yes
Ir1 . W1 . C2 . 132.1(9) yes
S1 . W1 . C2 . 132.6(7) yes
S2 . W1 . C2 . 99.9(7) yes
C1 . W1 . C2 . 30.4(8) yes
Ir1 . W1 . C3 . 141.1(8) yes
S1 . W1 . C3 . 108.1(9) yes
S2 . W1 . C3 . 132.4(8) yes
C1 . W1 . C3 . 55.6(8) yes
C2 . W1 . C3 . 33.7(7) yes
Ir1 . W1 . C4 . 109.4(7) yes
S1 . W1 . C4 . 78.9(6) yes
S2 . W1 . C4 . 127.4(6) yes
C1 . W1 . C4 . 58.2(7) yes
C2 . W1 . C4 . 54.8(8) yes
Ir1 . W1 . C5 . 86.9(6) yes
S1 . W1 . C5 . 83.1(6) yes
S2 . W1 . C5 . 92.3(6) yes
C1 . W1 . C5 . 35.8(7) yes
C2 . W1 . C5 . 53.8(10) yes
Ir1 . W1 . C6 . 92.6(9) yes
S1 . W1 . C6 . 105.8(10) yes
S2 . W1 . C6 . 78.2(6) yes
C1 . W1 . C6 . 133.3(11) yes
C2 . W1 . C6 . 120.0(13) yes
Ir1 . W1 . C7 . 118.5(13) yes
S1 . W1 . C7 . 134.6(8) yes
S2 . W1 . C7 . 85.1(12) yes
C1 . W1 . C7 . 107.6(10) yes
C2 . W1 . C7 . 89.2(13) yes
Ir1 . W1 . C8 . 145.4(13) yes
S1 . W1 . C8 . 124.1(13) yes
S2 . W1 . C8 . 119.6(12) yes
C1 . W1 . C8 . 108.0(14) yes
C2 . W1 . C8 . 79.0(16) yes
Ir1 . W1 . C9 . 124.9(7) yes
S1 . W1 . C9 . 92.6(7) yes
S2 . W1 . C9 . 133.7(6) yes
C1 . W1 . C9 . 133.3(8) yes
C2 . W1 . C9 . 102.9(11) yes
Ir1 . W1 . C10 . 92.1(5) yes
S1 . W1 . C10 . 78.1(6) yes
S2 . W1 . C10 . 105.1(8) yes
C1 . W1 . C10 . 163.5(7) yes
C2 . W1 . C10 . 135.2(10) yes
C3 . W1 . C4 . 32.9(8) yes
C3 . W1 . C5 . 55.8(9) yes
C4 . W1 . C5 . 35.1(7) yes
C3 . W1 . C6 . 126.2(12) yes
C4 . W1 . C6 . 153.3(9) yes
C5 . W1 . C6 . 168.0(10) yes
C3 . W1 . C7 . 99.5(15) yes
C4 . W1 . C7 . 132.0(14) yes
C5 . W1 . C7 . 142.0(10) yes
C6 . W1 . C7 . 30.9(10) yes
C3 . W1 . C8 . 72.5(14) yes
C4 . W1 . C8 . 101.2(14) yes
C5 . W1 . C8 . 127.6(14) yes
C6 . W1 . C8 . 54.0(15) yes
C7 . W1 . C8 . 35.0(13) yes
C3 . W1 . C9 . 82.5(10) yes
C4 . W1 . C9 . 98.6(8) yes
C5 . W1 . C9 . 133.5(8) yes
C6 . W1 . C9 . 55.4(9) yes
C7 . W1 . C9 . 55.7(11) yes
C3 . W1 . C10 . 117.2(10) yes
C4 . W1 . C10 . 125.6(10) yes
C5 . W1 . C10 . 156.4(10) yes
C6 . W1 . C10 . 35.6(8) yes
C7 . W1 . C10 . 57.2(8) yes
C8 . W1 . C9 . 31.6(11) yes
C8 . W1 . C10 . 56.3(14) yes
C9 . W1 . C10 . 35.0(7) yes
Ir1 . S1 . W1 . 76.33(9) yes
Ir1 . S2 . W1 . 76.4(1) yes
Ir1 . P1 . C11 . 108.0(4) yes
Ir1 . P1 . C17 . 121.3(5) yes
C11 . P1 . C17 . 98.3(6) yes
Ir1 . P1 . C23 . 117.2(4) yes
C11 . P1 . C23 . 104.2(5) yes
C17 . P1 . C23 . 105.1(6) yes
Ir1 . P2 . C29 . 119.3(4) yes
Ir1 . P2 . C35 . 118.7(5) yes
C29 . P2 . C35 . 103.3(6) yes
Ir1 . P2 . C41 . 109.8(4) yes
C29 . P2 . C41 . 101.3(6) yes
C35 . P2 . C41 . 101.8(6) yes
F1 . P3 . F2 . 166.3(16) yes
F1 . P3 . F3 . 89.9(23) yes
F2 . P3 . F3 . 81.5(24) yes
F1 . P3 . F4 . 104.9(19) yes
F2 . P3 . F4 . 86.3(19) yes
F3 . P3 . F4 . 159.1(25) yes
F1 . P3 . F5 . 99.5(19) yes
F2 . P3 . F5 . 88.2(18) yes
F3 . P3 . F5 . 73.2(23) yes
F4 . P3 . F5 . 89.6(19) yes
F1 . P3 . F6 . 93.2(16) yes
F2 . P3 . F6 . 79.4(18) yes
F3 . P3 . F6 . 107.3(22) yes
F4 . P3 . F6 . 86.9(21) yes
F5 . P3 . F6 . 167.4(19) yes
F6 . P3 . F7 . 114.8(24) yes
F6 . P3 . F8 . 69.3(14) yes
F7 . P3 . F8 . 162.2(20) yes
F6 . P3 . F9 . 65.9(17) yes
F7 . P3 . F9 . 73.7(21) yes
F8 . P3 . F9 . 93.8(19) yes
F6 . P3 . F10 . 119.2(28) yes
F7 . P3 . F10 . 102.2(32) yes
F8 . P3 . F10 . 89.5(27) yes
F9 . P3 . F10 . 174.8(29) yes
F6 . P3 . F11 . 141.6(17) yes
F7 . P3 . F11 . 84.2(20) yes
F8 . P3 . F11 . 83.4(13) yes
F9 . P3 . F11 . 90.6(17) yes
F10 . P3 . F11 . 85.8(25) yes
F6 . P3 . F12 . 45.3(13) yes
F7 . P3 . F12 . 99.2(22) yes
F8 . P3 . F12 . 95.3(15) yes
F9 . P3 . F12 . 99.8(19) yes
F10 . P3 . F12 . 83.9(26) yes
F11 . P3 . F12 . 169.6(15) yes
W1 . C1 . C2 . 71.3(14) yes
W1 . C1 . C5 . 70.4(11) yes
C2 . C1 . C5 . 102.9(23) yes
W1 . C1 . H1 . 124.0(5) no
C2 . C1 . H1 . 128.9(17) no
C5 . C1 . H1 . 128.2(13) no
W1 . C2 . C1 . 78.3(16) yes
W1 . C2 . C3 . 72.4(11) yes
C1 . C2 . C3 . 116.7(31) yes
W1 . C2 . H2 . 118.1(8) no
C1 . C2 . H2 . 121.6(17) no
C3 . C2 . H2 . 121.7(22) no
W1 . C3 . C2 . 74.0(13) yes
W1 . C3 . C4 . 75.9(10) yes
C2 . C3 . C4 . 108.2(28) yes
W1 . C3 . H3 . 115.8(7) no
C2 . C3 . H3 . 126.8(22) no
C4 . C3 . H3 . 125.0(18) no
W1 . C4 . C3 . 71.2(13) yes
W1 . C4 . C5 . 72.2(9) yes
C3 . C4 . C5 . 105.3(22) yes
W1 . C4 . H4 . 121.1(5) no
C3 . C4 . H4 . 127.2(17) no
C5 . C4 . H4 . 127.6(15) no
W1 . C5 . C1 . 73.9(11) yes
W1 . C5 . C4 . 72.7(11) yes
C1 . C5 . C4 . 106.9(20) yes
W1 . C5 . H5 . 117.8(6) no
C1 . C5 . H5 . 126.3(13) no
C4 . C5 . H5 . 126.8(15) no
W1 . C6 . C7 . 68.5(18) yes
W1 . C6 . C10 . 70.8(11) yes
C7 . C6 . C10 . 109.7(32) yes
W1 . C6 . H6 . 126.4(7) no
C7 . C6 . H6 . 127.2(28) no
C10 . C6 . H6 . 123.1(20) no
W1 . C7 . C6 . 80.7(18) yes
W1 . C7 . C8 . 76.6(20) yes
C6 . C7 . C8 . 109.8(36) yes
W1 . C7 . H7 . 112.0(8) no
C6 . C7 . H7 . 122.9(28) no
C8 . C7 . H7 . 127.3(30) no
W1 . C8 . C7 . 68.4(16) yes
W1 . C8 . C9 . 71.8(17) yes
C7 . C8 . C9 . 106.4(41) yes
W1 . C8 . H8 . 121.8(13) no
C7 . C8 . H8 . 125.0(29) no
C9 . C8 . H8 . 128.5(24) no
W1 . C9 . C8 . 76.6(18) yes
W1 . C9 . C10 . 74.6(12) yes
C8 . C9 . C10 . 112.6(31) yes
W1 . C9 . H9 . 118.7(6) no
C8 . C9 . H9 . 122.5(24) no
C10 . C9 . H9 . 124.9(18) no
W1 . C10 . C6 . 73.6(11) yes
W1 . C10 . C9 . 70.4(13) yes
C6 . C10 . C9 . 99.9(21) yes
W1 . C10 . H10 . 118.7(5) no
C6 . C10 . H10 . 130.6(20) no
C9 . C10 . H10 . 129.4(18) no
P1 . C11 . C12 . 120.6(9) yes
P1 . C11 . C16 . 123.5(11) yes
C12 . C11 . C16 . 115.8(12) yes
C11 . C12 . C13 . 123.0(14) yes
C11 . C12 . H11 . 118.4(7) no
C13 . C12 . H11 . 118.6(10) no
C12 . C13 . C14 . 119.9(18) yes
C12 . C13 . H12 . 120.5(10) no
C14 . C13 . H12 . 119.6(11) no
C13 . C14 . C15 . 119.7(18) yes
C13 . C14 . H13 . 120.5(11) no
C15 . C14 . H13 . 119.8(12) no
C14 . C15 . C16 . 119.4(17) yes
C14 . C15 . H14 . 119.9(12) no
C16 . C15 . H14 . 120.6(12) no
C11 . C16 . C15 . 122.2(16) yes
C11 . C16 . H15 . 119.3(9) no
C15 . C16 . H15 . 118.5(12) no
P1 . C17 . C18 . 122.9(10) yes
P1 . C17 . C22 . 119.9(13) yes
C18 . C17 . C22 . 117.1(14) yes
C17 . C18 . C19 . 125.7(17) yes
C17 . C18 . H16 . 115.7(8) no
C19 . C18 . H16 . 118.5(13) no
C18 . C19 . C20 . 113.7(19) yes
C18 . C19 . H17 . 123.2(13) no
C20 . C19 . H17 . 123.1(12) no
C19 . C20 . C21 . 121.5(18) yes
C19 . C20 . H18 . 120.6(13) no
C21 . C20 . H18 . 117.9(13) no
C20 . C21 . C22 . 123.5(20) yes
C20 . C21 . H19 . 118.7(14) no
C22 . C21 . H19 . 117.6(14) no
C17 . C22 . C21 . 118.2(20) yes
C17 . C22 . H20 . 119.0(11) no
C21 . C22 . H20 . 122.5(15) no
P1 . C23 . C24 . 122.3(10) yes
P1 . C23 . C28 . 123.8(10) yes
C24 . C23 . C28 . 113.9(12) yes
C23 . C24 . C25 . 123.2(15) yes
C23 . C24 . H21 . 118.4(8) no
C25 . C24 . H21 . 118.4(11) no
C24 . C25 . C26 . 126.6(20) yes
C24 . C25 . H22 . 116.5(11) no
C26 . C25 . H22 . 116.9(12) no
C25 . C26 . C27 . 113.5(17) yes
C25 . C26 . H23 . 121.3(12) no
C27 . C26 . H23 . 125.1(11) no
C26 . C27 . C28 . 123.1(20) yes
C26 . C27 . H24 . 118.5(11) no
C28 . C27 . H24 . 118.2(14) no
C23 . C28 . C27 . 119.5(17) yes
C23 . C28 . H25 . 117.4(8) no
C27 . C28 . H25 . 123.1(13) no
P2 . C29 . C30 . 123.9(11) yes
P2 . C29 . C34 . 120.5(10) yes
C30 . C29 . C34 . 115.6(13) yes
C29 . C30 . C31 . 126.2(15) yes
C29 . C30 . H26 . 117.2(9) no
C31 . C30 . H26 . 116.6(11) no
C30 . C31 . C32 . 115.9(15) yes
C30 . C31 . H27 . 123.0(11) no
C32 . C31 . H27 . 121.1(9) no
C31 . C32 . C33 . 121.2(14) yes
C31 . C32 . H28 . 120.0(9) no
C33 . C32 . H28 . 118.9(10) no
C32 . C33 . C34 . 119.2(15) yes
C32 . C33 . H29 . 120.5(10) no
C34 . C33 . H29 . 120.3(10) no
C29 . C34 . C33 . 121.5(14) yes
C29 . C34 . H30 . 119.1(8) no
C33 . C34 . H30 . 119.4(10) no
P2 . C35 . C36 . 126.8(12) yes
P2 . C35 . C40 . 119.9(12) yes
C36 . C35 . C40 . 113.3(14) yes
C35 . C36 . C37 . 123.2(20) yes
C35 . C36 . H31 . 119.1(10) no
C37 . C36 . H31 . 117.7(14) no
C36 . C37 . C38 . 116.1(20) yes
C36 . C37 . H32 . 124.1(14) no
C38 . C37 . H32 . 119.8(14) no
C37 . C38 . C39 . 126.9(19) yes
C37 . C38 . H33 . 116.9(14) no
C39 . C38 . H33 . 116.2(14) no
C38 . C39 . C40 . 115.1(20) yes
C38 . C39 . H34 . 122.5(14) no
C40 . C39 . H34 . 122.3(13) no
C35 . C40 . C39 . 125.3(19) yes
C35 . C40 . H35 . 117.2(9) no
C39 . C40 . H35 . 117.5(13) no
P2 . C41 . C42 . 118.2(9) yes
P2 . C41 . C46 . 125.7(10) yes
C42 . C41 . C46 . 116.1(13) yes
C41 . C42 . C43 . 122.8(14) yes
C41 . C42 . H36 . 118.1(8) no
C43 . C42 . H36 . 119.1(10) no
C42 . C43 . C44 . 123.1(16) yes
C42 . C43 . H37 . 118.3(10) no
C44 . C43 . H37 . 118.6(11) no
C43 . C44 . C45 . 118.0(15) yes
C43 . C44 . H38 . 120.6(11) no
C45 . C44 . H38 . 121.5(10) no
C44 . C45 . C46 . 120.9(15) yes
C44 . C45 . H39 . 118.9(10) no
C46 . C45 . H39 . 120.2(9) no
C41 . C46 . C45 . 119.0(15) yes
C41 . C46 . H40 . 121.0(9) no
C45 . C46 . H40 . 120.0(9) no
Cl1 . C47 . Cl2 . 94.4(48) yes

loop_
_geom_bond_atom_site_label_1
_geom_bond_site_symmetry_1
_geom_bond_atom_site_label_2
_geom_bond_site_symmetry_2
_geom_bond_distance
_geom_bond_publ_flag
Ir1 . W1 . 2.8746(9) yes
Ir1 . S1 . 2.285(3) yes
Ir1 . S2 . 2.275(3) yes
Ir1 . P1 . 2.255(3) yes
Ir1 . P2 . 2.251(3) yes
W1 . S1 . 2.366(3) yes
W1 . S2 . 2.372(3) yes
W1 . C1 . 2.41(2) yes
W1 . C2 . 2.334(18) yes
W1 . C3 . 2.32(2) yes
W1 . C4 . 2.373(17) yes
W1 . C5 . 2.367(17) yes
W1 . C6 . 2.400(19) yes
W1 . C7 . 2.26(3) yes
W1 . C8 . 2.37(2) yes
W1 . C9 . 2.31(2) yes
W1 . C10 . 2.364(19) yes
Cl1 . C47 . 1.99(8) yes
Cl2 . C47 . 1.36(8) yes
Cl3 . C48 . 1.46(15) yes
P1 . C11 . 1.826(11) yes
P1 . C17 . 1.797(13) yes
P1 . C23 . 1.768(12) yes
P2 . C29 . 1.821(13) yes
P2 . C35 . 1.780(12) yes
P2 . C41 . 1.825(13) yes
P3 . F1 . 1.59(3) yes
P3 . F2 . 1.60(3) yes
P3 . F3 . 1.67(6) yes
P3 . F4 . 1.74(5) yes
P3 . F5 . 1.56(4) yes
P3 . F6 . 1.59(3) yes
P3 . F7 . 1.65(5) yes
P3 . F8 . 1.57(3) yes
P3 . F9 . 1.69(4) yes
P3 . F10 . 1.48(6) yes
P3 . F11 . 1.50(2) yes
P3 . F12 . 1.56(3) yes
C1 . C2 . 1.25(3) yes
C1 . C5 . 1.47(3) yes
C1 . H1 . 0.94998(14) no
C2 . C3 . 1.35(3) yes
C2 . H2 . 0.94994(17) no
C3 . C4 . 1.33(3) yes
C3 . H3 . 0.94996(15) no
C4 . C5 . 1.43(3) yes
C4 . H4 . 0.94989(15) no
C5 . H5 . 0.9499(2) no
C6 . C7 . 1.25(4) yes
C6 . C10 . 1.46(3) yes
C6 . H6 . 0.94996(14) no
C7 . C8 . 1.39(5) yes
C7 . H7 . 0.95000(15) no
C8 . C9 . 1.28(5) yes
C8 . H8 . 0.9500(2) no
C9 . C10 . 1.41(3) yes
C9 . H9 . 0.95008(17) no
C10 . H10 . 0.9500(2) no
C11 . C12 . 1.369(16) yes
C11 . C16 . 1.380(18) yes
C12 . C13 . 1.363(19) yes
C12 . H11 . 0.95000(13) no
C13 . C14 . 1.36(3) yes
C13 . H12 . 0.94998(15) no
C14 . C15 . 1.36(3) yes
C14 . H13 . 0.9501(2) no
C15 . C16 . 1.38(2) yes
C15 . H14 . 0.94998(13) no
C16 . H15 . 0.95009(15) no
C17 . C18 . 1.367(18) yes
C17 . C22 . 1.437(19) yes
C18 . C19 . 1.424(18) yes
C18 . H16 . 0.9500(3) no
C19 . C20 . 1.40(3) yes
C19 . H17 . 0.95004(16) no
C20 . C21 . 1.38(3) yes
C20 . H18 . 0.95003(14) no
C21 . C22 . 1.35(3) yes
C21 . H19 . 0.9500(3) no
C22 . H20 . 0.94998(16) no
C23 . C24 . 1.372(17) yes
C23 . C28 . 1.412(17) yes
C24 . C25 . 1.390(18) yes
C24 . H21 . 0.9501(2) no
C25 . C26 . 1.27(2) yes
C25 . H22 . 0.95003(13) no
C26 . C27 . 1.42(3) yes
C26 . H23 . 0.95000(14) no
C27 . C28 . 1.43(2) yes
C27 . H24 . 0.9500(2) no
C28 . H25 . 0.95007(14) no
C29 . C30 . 1.392(17) yes
C29 . C34 . 1.361(16) yes
C30 . C31 . 1.35(2) yes
C30 . H26 . 0.94997(18) no
C31 . C32 . 1.40(2) yes
C31 . H27 . 0.9501(2) no
C32 . C33 . 1.37(2) yes
C32 . H28 . 0.95004(17) no
C33 . C34 . 1.408(18) yes
C33 . H29 . 0.94996(18) no
C34 . H30 . 0.9501(2) no
C35 . C36 . 1.41(2) yes
C35 . C40 . 1.46(2) yes
C36 . C37 . 1.40(2) yes
C36 . H31 . 0.95008(16) no
C37 . C38 . 1.34(3) yes
C37 . H32 . 0.95001(14) no
C38 . C39 . 1.37(3) yes
C38 . H33 . 0.9499(2) no
C39 . C40 . 1.34(2) yes
C39 . H34 . 0.94994(15) no
C40 . H35 . 0.94996(14) no
C41 . C42 . 1.388(18) yes
C41 . C46 . 1.357(17) yes
C42 . C43 . 1.361(19) yes
C42 . H36 . 0.95005(15) no
C43 . C44 . 1.30(2) yes
C43 . H37 . 0.9499(2) no
C44 . C45 . 1.36(2) yes
C44 . H38 . 0.9501(3) no
C45 . C46 . 1.47(2) yes
C45 . H39 . 0.94998(16) no
C46 . H40 . 0.9500(2) no
